data_7249804
loop_
_publ_author_name
'Liu, Han-Fu'
'Hu, Zhi-Rong'
'Wu, Tai-Xue'
'Hao, Hong-Mei'
'Li, Haiye'
'Huang, Fu-Ping'

_publ_section_title
;
 A 3D rigid Mn-MOF heterogeneous catalyst for thioether oxidation,
 cyanosilylation and Knoevenagel condensation
;
_journal_name_full CrystEngComm
_journal_paper_doi 10.1039/D4CE01075B
_journal_year 2025
_chemical_formula_moiety 'C18 H14 Mn2 N8 O4'
_chemical_formula_sum 'C18 H14 Mn2 N8 O4'
_chemical_formula_weight 516.25
_space_group_crystal_system trigonal
_space_group_IT_number 148
_space_group_name_Hall '-R 3'
_space_group_name_H-M_alt 'R -3 :H'
_atom_sites_solution_hydrogens geom
_audit_creation_date 2024-03-28
_audit_creation_method
;
Olex2 1.3
(compiled 2019.09.11 svn.r3662 for OlexSys, GUI svn.r5938)
;
_audit_update_record
;
2024-09-04 deposited with the CCDC.	2025-01-21 downloaded from the CCDC.
;
_cell_angle_alpha 90
_cell_angle_beta 90
_cell_angle_gamma 120
_cell_formula_units_Z 9
_cell_length_a 21.6779(8)
_cell_length_b 21.6779(8)
_cell_length_c 12.6682(5)
_cell_measurement_reflns_used 2059
_cell_measurement_temperature 293(2)
_cell_measurement_theta_max 27.2540
_cell_measurement_theta_min 4.2200
_cell_volume 5155.6(3)
_computing_cell_refinement 'CrysAlisPro 1.171.40.53 (Rigaku OD, 2019)'
_computing_data_collection 'CrysAlisPro 1.171.40.53 (Rigaku OD, 2019)'
_computing_data_reduction 'CrysAlisPro 1.171.40.53 (Rigaku OD, 2019)'
_computing_molecular_graphics 'Olex2 1.3 (Dolomanov et al., 2009)'
_computing_publication_material 'Olex2 1.3 (Dolomanov et al., 2009)'
_computing_structure_refinement 'ShelXL 2018/3 (Sheldrick, 2015)'
_diffrn_ambient_temperature 293(2)
_diffrn_detector 'CCD plate'
_diffrn_detector_area_resol_mean 15.9784
_diffrn_detector_type Eos
_diffrn_measured_fraction_theta_full 0.993
_diffrn_measured_fraction_theta_max 0.909
_diffrn_measurement_details
;
List of Runs (angles in degrees, time in seconds):

  # Type    Start    End  Width  t~exp~   \w     \q     \k     \f   Frames
#--------------------------------------------------------------------------
  1  \w     35.00  94.00   1.00   45.00    --   17.77 178.00 -30.00   59
  2  \w    -41.00  49.00   1.00   45.00    --  -19.57  57.00 150.00   90
  3  \w     -8.00  88.00   1.00   45.00    --   17.77  38.00-120.00   96
;
_diffrn_measurement_device 'four-circle diffractometer'
_diffrn_measurement_device_type 'SuperNova, Single source at offset/far, Eos'
_diffrn_measurement_method '\w scans'
_diffrn_orient_matrix_type 'CrysAlisPro convention (1999,Acta A55,543-557)'
_diffrn_orient_matrix_UB_11 -0.0154167000
_diffrn_orient_matrix_UB_12 -0.0372079000
_diffrn_orient_matrix_UB_13 -0.0080201000
_diffrn_orient_matrix_UB_21 -0.0316949000
_diffrn_orient_matrix_UB_22 -0.0057514000
_diffrn_orient_matrix_UB_23 0.0250933000
_diffrn_orient_matrix_UB_31 -0.0136232000
_diffrn_orient_matrix_UB_32 0.0031000000
_diffrn_orient_matrix_UB_33 -0.0494039000
_diffrn_radiation_monochromator mirror
_diffrn_radiation_probe x-ray
_diffrn_radiation_type MoK\a
_diffrn_radiation_wavelength 0.71073
_diffrn_reflns_av_R_equivalents 0.0459
_diffrn_reflns_av_unetI/netI 0.0568
_diffrn_reflns_Laue_measured_fraction_full 0.993
_diffrn_reflns_Laue_measured_fraction_max 0.909
_diffrn_reflns_limit_h_max 24
_diffrn_reflns_limit_h_min -28
_diffrn_reflns_limit_k_max 27
_diffrn_reflns_limit_k_min -27
_diffrn_reflns_limit_l_max 14
_diffrn_reflns_limit_l_min -16
_diffrn_reflns_number 8753
_diffrn_reflns_point_group_measured_fraction_full 0.993
_diffrn_reflns_point_group_measured_fraction_max 0.909
_diffrn_reflns_theta_full 25.242
_diffrn_reflns_theta_max 28.759
_diffrn_reflns_theta_min 3.255
_diffrn_source 'micro-focus sealed X-ray tube'
_diffrn_source_type 'SuperNova (Mo) X-ray Source'
_exptl_absorpt_coefficient_mu 1.142
_exptl_absorpt_correction_T_max 1.00000
_exptl_absorpt_correction_T_min 0.86723
_exptl_absorpt_correction_type multi-scan
_exptl_absorpt_process_details
;
CrysAlisPro 1.171.40.53 (Rigaku Oxford Diffraction, 2019)
Empirical absorption correction using spherical harmonics,
 implemented in SCALE3 ABSPACK scaling algorithm.
;
_exptl_crystal_colour 'metallic light colourless'
_exptl_crystal_colour_lustre metallic
_exptl_crystal_colour_modifier light
_exptl_crystal_colour_primary colourless
_exptl_crystal_density_diffrn 1.496
_exptl_crystal_description block
_exptl_crystal_F_000 2340
_exptl_crystal_size_max 0.3
_exptl_crystal_size_mid 0.2
_exptl_crystal_size_min 0.1
_refine_diff_density_max 1.127
_refine_diff_density_min -0.514
_refine_diff_density_rms 0.081
_refine_ls_extinction_method none
_refine_ls_goodness_of_fit_ref 1.064
_refine_ls_hydrogen_treatment constr
_refine_ls_matrix_type full
_refine_ls_number_parameters 146
_refine_ls_number_reflns 2713
_refine_ls_number_restraints 1
_refine_ls_restrained_S_all 1.064
_refine_ls_R_factor_all 0.0769
_refine_ls_R_factor_gt 0.0502
_refine_ls_shift/su_max 0.000
_refine_ls_shift/su_mean 0.000
_refine_ls_structure_factor_coef Fsqd
_refine_ls_weighting_details 'w=1/[\s^2^(Fo^2^)+(0.0474P)^2^+15.9024P] where P=(Fo^2^+2Fc^2^)/3'
_refine_ls_weighting_scheme calc
_refine_ls_wR_factor_gt 0.1178
_refine_ls_wR_factor_ref 0.1325
_reflns_Friedel_coverage 0.000
_reflns_number_gt 1937
_reflns_number_total 2713
_reflns_threshold_expression 'I > 2\s(I)'
_cod_data_source_file d4ce01075b2.cif
_cod_data_source_block 20200531-hfp-wtx-20191231-20-ln-lin-mnbbbb_sq
_cod_original_cell_volume 5155.6(4)
_cod_original_sg_symbol_H-M 'R -3'
_cod_database_code 7249804
_shelx_shelxl_version_number 2018/3
_shelx_space_group_comment
;
The symmetry employed for this shelxl refinement is uniquely defined
by the following loop, which should always be used as a source of
symmetry information in preference to the above space-group names.
They are only intended as comments.
;
_shelx_estimated_absorpt_t_max 0.894
_shelx_estimated_absorpt_t_min 0.726
_reflns_odcompleteness_completeness 99.15
_reflns_odcompleteness_iscentric 1
_reflns_odcompleteness_theta 26.32
_olex2_refinement_description
;
1. Fixed Uiso
 At 1.2 times of:
  All C(H) groups
 At 1.5 times of:
  All C(H,H,H) groups
2. Rigid bond restraints
 O1, C1
 with sigma for 1-2 distances of 0.02 and sigma for 1-3 distances of 0.02
3.a Aromatic/amide H refined with riding coordinates:
 C1(H1), C4(H4), C5(H5), C6(H6)
3.b Idealised Me refined as rotating group:
 C2(H2A,H2B,H2C)
;
_olex2_submission_special_instructions 'No special instructions were received'
_oxdiff_exptl_absorpt_empirical_details
;
Empirical correction (ABSPACK) includes:
- Absorption correction using spherical harmonics
- Frame scaling
;
_oxdiff_exptl_absorpt_empirical_full_max 1.196
_oxdiff_exptl_absorpt_empirical_full_min 0.903

loop_
_space_group_symop_operation_xyz
'x, y, z'
'-y, x-y, z'
'-x+y, -x, z'
'x+2/3, y+1/3, z+1/3'
'-y+2/3, x-y+1/3, z+1/3'
'-x+y+2/3, -x+1/3, z+1/3'
'x+1/3, y+2/3, z+2/3'
'-y+1/3, x-y+2/3, z+2/3'
'-x+y+1/3, -x+2/3, z+2/3'
'-x, -y, -z'
'y, -x+y, -z'
'x-y, x, -z'
'-x+2/3, -y+1/3, -z+1/3'
'y+2/3, -x+y+1/3, -z+1/3'
'x-y+2/3, x+1/3, -z+1/3'
'-x+1/3, -y+2/3, -z+2/3'
'y+1/3, -x+y+2/3, -z+2/3'
'x-y+1/3, x+2/3, -z+2/3'

loop_
_atom_site_label
_atom_site_type_symbol
_atom_site_fract_x
_atom_site_fract_y
_atom_site_fract_z
_atom_site_U_iso_or_equiv
_atom_site_adp_type
_atom_site_occupancy
_atom_site_site_symmetry_order
_atom_site_calc_flag
_atom_site_refinement_flags_posn
_atom_site_refinement_flags_adp
_atom_site_refinement_flags_occupancy
_atom_site_disorder_assembly
_atom_site_disorder_group
Mn1 Mn 0.41755(3) 0.25719(3) 0.34834(4) 0.02987(19) Uani 1 1 d . . . . .
O1 O 0.50681(18) 0.15594(16) 0.4408(2) 0.0582(8) Uani 1 1 d . U . . .
O2 O 0.49506(18) 0.25474(17) 0.4483(2) 0.0610(9) Uani 1 1 d . . . . .
N1 N 0.33837(14) 0.22866(13) 0.4913(2) 0.0289(6) Uani 1 1 d . . . . .
N2 N 0.44283(13) 0.35900(13) 0.4258(2) 0.0247(6) Uani 1 1 d . . . . .
N3 N 0.49000(14) 0.43027(13) 0.41123(19) 0.0254(6) Uani 1 1 d . . . . .
N4 N 0.42983(13) 0.41794(13) 0.5620(2) 0.0255(6) Uani 1 1 d . . . . .
C1 C 0.5276(3) 0.2211(3) 0.4526(5) 0.0760(15) Uani 1 1 d . U . . .
H1 H 0.575988 0.249120 0.467186 0.091 Uiso 1 1 calc R U . . .
C2 C 0.2680(2) 0.1028(2) 0.4503(3) 0.0574(12) Uani 1 1 d . . . . .
H2A H 0.252528 0.111134 0.383510 0.086 Uiso 1 1 calc R U . . .
H2B H 0.230460 0.059951 0.481102 0.086 Uiso 1 1 calc R U . . .
H2C H 0.309232 0.097958 0.440101 0.086 Uiso 1 1 calc R U . . .
C3 C 0.28610(18) 0.16363(18) 0.5217(3) 0.0349(8) Uani 1 1 d . . . . .
C4 C 0.25081(19) 0.15398(19) 0.6175(3) 0.0398(9) Uani 1 1 d . . . . .
H4 H 0.214895 0.108769 0.637060 0.048 Uiso 1 1 calc R U . . .
C5 C 0.2687(2) 0.21053(19) 0.6829(3) 0.0418(9) Uani 1 1 d . . . . .
H5 H 0.245757 0.204291 0.747332 0.050 Uiso 1 1 calc R U . . .
C6 C 0.32168(19) 0.27743(19) 0.6510(3) 0.0348(8) Uani 1 1 d . . . . .
H6 H 0.334889 0.316981 0.693763 0.042 Uiso 1 1 calc R U . . .
C7 C 0.35446(16) 0.28448(16) 0.5553(2) 0.0245(6) Uani 1 1 d . . . . .
C8 C 0.40930(16) 0.35425(15) 0.5159(2) 0.0233(6) Uani 1 1 d . . . . .
C9 C 0.47970(16) 0.46159(16) 0.4933(2) 0.0261(7) Uani 1 1 d . . . . .

loop_
_atom_site_aniso_label
_atom_site_aniso_U_11
_atom_site_aniso_U_22
_atom_site_aniso_U_33
_atom_site_aniso_U_23
_atom_site_aniso_U_13
_atom_site_aniso_U_12
Mn1 0.0377(3) 0.0271(3) 0.0241(3) -0.0054(2) -0.0020(2) 0.0157(2)
O1 0.082(2) 0.0511(18) 0.0414(17) -0.0100(13) 0.0014(15) 0.0335(17)
O2 0.083(2) 0.070(2) 0.0587(19) -0.0111(15) -0.0219(16) 0.059(2)
N1 0.0317(15) 0.0224(13) 0.0268(15) -0.0027(11) -0.0025(11) 0.0093(11)
N2 0.0280(13) 0.0199(13) 0.0231(14) -0.0002(10) 0.0013(11) 0.0096(11)
N3 0.0276(13) 0.0207(13) 0.0240(14) -0.0008(10) 0.0044(11) 0.0093(11)
N4 0.0265(13) 0.0208(13) 0.0238(14) 0.0006(10) 0.0042(11) 0.0079(11)
C1 0.057(3) 0.067(3) 0.104(4) -0.007(3) -0.010(3) 0.031(3)
C2 0.067(3) 0.029(2) 0.048(3) -0.0045(18) 0.010(2) 0.004(2)
C3 0.0334(18) 0.0270(17) 0.037(2) 0.0018(14) -0.0010(15) 0.0094(14)
C4 0.0373(19) 0.0279(18) 0.044(2) 0.0099(16) 0.0103(16) 0.0088(15)
C5 0.044(2) 0.039(2) 0.041(2) 0.0100(16) 0.0183(17) 0.0199(18)
C6 0.040(2) 0.0298(18) 0.034(2) 0.0013(14) 0.0087(15) 0.0169(16)
C7 0.0259(15) 0.0255(15) 0.0213(16) 0.0023(12) 0.0004(12) 0.0123(13)
C8 0.0273(15) 0.0218(14) 0.0210(17) -0.0024(12) -0.0030(12) 0.0124(13)
C9 0.0281(16) 0.0237(16) 0.0232(17) -0.0007(12) 0.0050(13) 0.0106(13)

loop_
_atom_type_symbol
_atom_type_description
_atom_type_scat_dispersion_real
_atom_type_scat_dispersion_imag
_atom_type_scat_source
C C 0.0033 0.0016 'International Tables Vol C Tables 4.2.6.8 and 6.1.1.4'
H H 0.0000 0.0000 'International Tables Vol C Tables 4.2.6.8 and 6.1.1.4'
Mn Mn 0.3368 0.7283 'International Tables Vol C Tables 4.2.6.8 and 6.1.1.4'
N N 0.0061 0.0033 'International Tables Vol C Tables 4.2.6.8 and 6.1.1.4'
O O 0.0106 0.0060 'International Tables Vol C Tables 4.2.6.8 and 6.1.1.4'

loop_
_geom_angle_atom_site_label_1
_geom_angle_atom_site_label_2
_geom_angle_atom_site_label_3
_geom_angle
_geom_angle_site_symmetry_1
_geom_angle_site_symmetry_3
_geom_angle_publ_flag
O1 Mn1 O2 95.68(12) 17 . ?
O1 Mn1 N1 160.60(11) 17 . ?
O1 Mn1 N2 89.14(11) 17 . ?
O1 Mn1 N3 86.88(11) 17 18_545 ?
O1 Mn1 N4 87.56(10) 17 9_554 ?
O2 Mn1 N1 90.98(11) . . ?
O2 Mn1 N2 87.49(10) . . ?
O2 Mn1 N3 95.29(10) . 18_545 ?
O2 Mn1 N4 169.41(10) . 9_554 ?
N1 Mn1 N4 89.20(9) . 9_554 ?
N2 Mn1 N1 72.92(9) . . ?
N2 Mn1 N3 175.35(9) . 18_545 ?
N2 Mn1 N4 102.67(9) . 9_554 ?
N3 Mn1 N1 110.67(9) 18_545 . ?
N3 Mn1 N4 74.77(9) 18_545 9_554 ?
C1 O1 Mn1 139.0(3) . 18_545 ?
C1 O2 Mn1 136.7(3) . . ?
C3 N1 Mn1 127.9(2) . . ?
C7 N1 Mn1 113.5(2) . . ?
C7 N1 C3 118.1(3) . . ?
N3 N2 Mn1 137.23(19) . . ?
C8 N2 Mn1 116.68(19) . . ?
C8 N2 N3 105.8(2) . . ?
N2 N3 Mn1 141.51(19) . 17 ?
C9 N3 Mn1 112.26(19) . 17 ?
C9 N3 N2 104.5(2) . . ?
C8 N4 Mn1 151.6(2) . 5 ?
C9 N4 Mn1 106.41(19) . 5 ?
C9 N4 C8 100.2(2) . . ?
O1 C1 H1 114.3 . . ?
O2 C1 O1 131.5(5) . . ?
O2 C1 H1 114.3 . . ?
H2A C2 H2B 109.5 . . ?
H2A C2 H2C 109.5 . . ?
H2B C2 H2C 109.5 . . ?
C3 C2 H2A 109.5 . . ?
C3 C2 H2B 109.5 . . ?
C3 C2 H2C 109.5 . . ?
N1 C3 C2 117.8(3) . . ?
N1 C3 C4 121.1(3) . . ?
C4 C3 C2 121.1(3) . . ?
C3 C4 H4 119.8 . . ?
C5 C4 C3 120.4(3) . . ?
C5 C4 H4 119.8 . . ?
C4 C5 H5 120.7 . . ?
C4 C5 C6 118.5(3) . . ?
C6 C5 H5 120.7 . . ?
C5 C6 H6 120.5 . . ?
C7 C6 C5 119.0(3) . . ?
C7 C6 H6 120.5 . . ?
N1 C7 C6 122.9(3) . . ?
N1 C7 C8 115.6(3) . . ?
C6 C7 C8 121.5(3) . . ?
N2 C8 N4 113.8(3) . . ?
N2 C8 C7 120.1(3) . . ?
N4 C8 C7 126.0(3) . . ?
N3 C9 N4 115.6(3) . . ?
N3 C9 C9 121.4(3) . 10_666 ?
N4 C9 C9 123.0(3) . 10_666 ?

loop_
_geom_bond_atom_site_label_1
_geom_bond_atom_site_label_2
_geom_bond_distance
_geom_bond_site_symmetry_2
_geom_bond_publ_flag
Mn1 O1 2.112(3) 17 ?
Mn1 O2 2.125(3) . ?
Mn1 N1 2.355(3) . ?
Mn1 N2 2.219(2) . ?
Mn1 N3 2.293(2) 18_545 ?
Mn1 N4 2.432(3) 9_554 ?
O1 C1 1.259(6) . ?
O2 C1 1.244(6) . ?
N1 C3 1.350(4) . ?
N1 C7 1.350(4) . ?
N2 N3 1.374(3) . ?
N2 C8 1.329(4) . ?
N3 C9 1.320(4) . ?
N4 C8 1.353(4) . ?
N4 C9 1.341(4) . ?
C1 H1 0.9300 . ?
C2 H2A 0.9600 . ?
C2 H2B 0.9600 . ?
C2 H2C 0.9600 . ?
C2 C3 1.480(5) . ?
C3 C4 1.394(5) . ?
C4 H4 0.9300 . ?
C4 C5 1.365(5) . ?
C5 H5 0.9300 . ?
C5 C6 1.386(5) . ?
C6 H6 0.9300 . ?
C6 C7 1.375(4) . ?
C7 C8 1.467(4) . ?
C9 C9 1.453(6) 10_666 ?

loop_
_geom_torsion_atom_site_label_1
_geom_torsion_atom_site_label_2
_geom_torsion_atom_site_label_3
_geom_torsion_atom_site_label_4
_geom_torsion
_geom_torsion_site_symmetry_1
_geom_torsion_site_symmetry_2
_geom_torsion_site_symmetry_3
_geom_torsion_site_symmetry_4
_geom_torsion_publ_flag
Mn1 O1 C1 O2 89.1(8) 18_545 . . . ?
Mn1 O2 C1 O1 -44.0(9) . . . . ?
Mn1 N1 C3 C2 -9.5(5) . . . . ?
Mn1 N1 C3 C4 169.9(3) . . . . ?
Mn1 N1 C7 C6 -170.3(3) . . . . ?
Mn1 N1 C7 C8 10.2(3) . . . . ?
Mn1 N2 N3 Mn1 -12.0(5) . . . 17 ?
Mn1 N2 N3 C9 -174.6(2) . . . . ?
Mn1 N2 C8 N4 176.6(2) . . . . ?
Mn1 N2 C8 C7 -4.7(4) . . . . ?
Mn1 N3 C9 N4 -168.4(2) 17 . . . ?
Mn1 N3 C9 C9 11.6(5) 17 . . 10_666 ?
Mn1 N4 C8 N2 158.6(3) 5 . . . ?
Mn1 N4 C8 C7 -19.9(6) 5 . . . ?
Mn1 N4 C9 N3 -169.4(2) 5 . . . ?
Mn1 N4 C9 C9 10.5(5) 5 . . 10_666 ?
N1 C3 C4 C5 -0.1(6) . . . . ?
N1 C7 C8 N2 -4.2(4) . . . . ?
N1 C7 C8 N4 174.3(3) . . . . ?
N2 N3 C9 N4 0.0(4) . . . . ?
N2 N3 C9 C9 -180.0(4) . . . 10_666 ?
N3 N2 C8 N4 1.3(3) . . . . ?
N3 N2 C8 C7 179.9(3) . . . . ?
C2 C3 C4 C5 179.3(4) . . . . ?
C3 N1 C7 C6 2.2(5) . . . . ?
C3 N1 C7 C8 -177.2(3) . . . . ?
C3 C4 C5 C6 0.9(6) . . . . ?
C4 C5 C6 C7 -0.2(6) . . . . ?
C5 C6 C7 N1 -1.4(5) . . . . ?
C5 C6 C7 C8 178.0(3) . . . . ?
C6 C7 C8 N2 176.3(3) . . . . ?
C6 C7 C8 N4 -5.2(5) . . . . ?
C7 N1 C3 C2 179.1(3) . . . . ?
C7 N1 C3 C4 -1.5(5) . . . . ?
C8 N2 N3 Mn1 161.9(3) . . . 17 ?
C8 N2 N3 C9 -0.7(3) . . . . ?
C8 N4 C9 N3 0.7(4) . . . . ?
C8 N4 C9 C9 -179.3(4) . . . 10_666 ?
C9 N4 C8 N2 -1.2(3) . . . . ?
C9 N4 C8 C7 -179.8(3) . . . . ?
